data_7135203
loop_
_publ_author_name
'Rezazgui, David'
'Schulz, Ji&#x159;&#xed;'
'&#x160;t&#x11b;pni&#x10d;ka, Petr'

_publ_section_title
;
 Practical synthesis of ferrocenyldiarylstibines and bismuthines.
;
_journal_issue 94
_journal_name_full 'Chemical communications (Cambridge, England)'
_journal_page_first 18705
_journal_page_last 18708
_journal_paper_doi 10.1039/d5cc05762k
_journal_volume 61
_journal_year 2025
_chemical_formula_moiety 'C22 H19 Bi Fe'
_chemical_formula_sum 'C22 H19 Bi Fe'
_chemical_formula_weight 548.2
_space_group_crystal_system triclinic
_space_group_IT_number 2
_space_group_name_Hall '-P 1'
_space_group_name_H-M_alt 'P -1'
_atom_sites_solution_hydrogens geom
_atom_sites_solution_primary 'Intrinsic Phasing'
_audit_creation_method
;FinalCif 2024.9-0 by Daniel Kratzert, Freiburg 2025, 
https://dkratzert.de/finalcif.html
;
_audit_update_record
;
2025-09-25 deposited with the CCDC.	2025-10-23 downloaded from the CCDC.
;
_cell_angle_alpha 97.188(2)
_cell_angle_beta 101.459(2)
_cell_angle_gamma 110.864(2)
_cell_formula_units_Z 2
_cell_length_a 8.2785(4)
_cell_length_b 9.4737(5)
_cell_length_c 12.7844(7)
_cell_measurement_reflns_used 9840
_cell_measurement_temperature 120(2)
_cell_measurement_theta_max 27.5472
_cell_measurement_theta_min 2.5768
_cell_measurement_wavelength 0.71073
_cell_volume 896.98(8)
_computing_cell_refinement 'SAINT V8.41 (Bruker AXS LLC)'
_computing_data_collection 'Bruker Instrument Service v8.5.1.2.Release'
_computing_data_reduction 'SAINT V8.41 (Bruker AXS LLC)'
_computing_molecular_graphics 'shelXle (C.B. Huebschle, rev 1503)'
_computing_structure_refinement 'SHELXL-2019/2 (Sheldrick, 2019)'
_computing_structure_solution 'SHELXT 2018/2 (Sheldrick, 2018)'
_diffrn_ambient_temperature 120(2)
_diffrn_detector_area_resol_mean 7.391
_diffrn_measured_fraction_theta_full 0.995
_diffrn_measured_fraction_theta_max 0.992
_diffrn_measurement_device 'KAPPA diffractometer'
_diffrn_measurement_device_type 'Bruker D8 QUEST'
_diffrn_measurement_method '\w and \f scans'
_diffrn_radiation_monochromator 'multilayer mirror'
_diffrn_radiation_type 'Mo K\a'
_diffrn_radiation_wavelength 0.71073
_diffrn_reflns_av_R_equivalents 0.0535
_diffrn_reflns_av_unetI/netI 0.0420
_diffrn_reflns_Laue_measured_fraction_full 0.995
_diffrn_reflns_Laue_measured_fraction_max 0.992
_diffrn_reflns_limit_h_max 10
_diffrn_reflns_limit_h_min -10
_diffrn_reflns_limit_k_max 12
_diffrn_reflns_limit_k_min -12
_diffrn_reflns_limit_l_max 16
_diffrn_reflns_limit_l_min -16
_diffrn_reflns_number 19181
_diffrn_reflns_point_group_measured_fraction_full 0.995
_diffrn_reflns_point_group_measured_fraction_max 0.992
_diffrn_reflns_theta_full 25.242
_diffrn_reflns_theta_max 27.547
_diffrn_reflns_theta_min 2.355
_diffrn_source 'microfocus sealed tube'
_diffrn_source_current 1.0
_diffrn_source_target Mo
_diffrn_source_type 'INCOATEC I\mS'
_diffrn_source_voltage 50.0
_exptl_absorpt_coefficient_mu 10.603
_exptl_absorpt_correction_T_max 0.165
_exptl_absorpt_correction_T_min 0.103
_exptl_absorpt_correction_type multi-scan
_exptl_absorpt_process_details
;Krause, L., Herbst-Irmer, R., Sheldrick, G. M., Stalke, D. (2015).
"Comparison of silver and molybdenum microfocus X-ray sources for single-crystal
 structure determination"
J. Appl. Cryst. 48, 3-10.
doi:10.1107/S1600576714022985
;
_exptl_crystal_colour 'translucent pale yellow'
_exptl_crystal_density_diffrn 2.03
_exptl_crystal_description block
_exptl_crystal_F_000 520
_exptl_crystal_size_max 0.393
_exptl_crystal_size_mid 0.309
_exptl_crystal_size_min 0.266
_refine_diff_density_max 1.405
_refine_diff_density_min -2.368
_refine_diff_density_rms 0.227
_refine_ls_extinction_method none
_refine_ls_goodness_of_fit_ref 1.085
_refine_ls_hydrogen_treatment constr
_refine_ls_matrix_type full
_refine_ls_number_parameters 217
_refine_ls_number_reflns 4101
_refine_ls_number_restraints 0
_refine_ls_restrained_S_all 1.085
_refine_ls_R_factor_all 0.0306
_refine_ls_R_factor_gt 0.0304
_refine_ls_shift/su_max 0.001
_refine_ls_shift/su_mean 0.000
_refine_ls_structure_factor_coef Fsqd
_refine_ls_weighting_details 'w=1/[\s^2^(Fo^2^)+(0.0555P)^2^+1.8229P] where P=(Fo^2^+2Fc^2^)/3'
_refine_ls_weighting_scheme calc
_refine_ls_wR_factor_gt 0.0855
_refine_ls_wR_factor_ref 0.0858
_reflns_Friedel_coverage 0.000
_reflns_number_gt 4059
_reflns_number_total 4101
_reflns_threshold_expression 'I > 2\s(I)'
_cod_data_source_file d5cc05762k3.cif
_cod_data_source_block 6
_cod_depositor_comments
;
The following automatic conversions were performed:

data item '_exptl_absorpt_correction_type' value 'Multi-Scan' was
changed to 'multi-scan' in accordance with the
/home/data/users/saulius/crontab/automatic-downloads/current/RSC/lib/dictionaries/cif_core.dic
dictionary named 'cif_core.dic' version 2.4.2 last updated on
2011-04-26.

Automatic conversion script
Id: cif_fix_values 8170 2020-07-09 18:12:32Z antanas 
;
_cod_database_code 7135203
_shelx_shelxl_version_number 2019/3
_shelx_space_group_comment
;
The symmetry employed for this shelxl refinement is uniquely defined
by the following loop, which should always be used as a source of
symmetry information in preference to the above space-group names.
They are only intended as comments.
;
_shelx_estimated_absorpt_t_min 0.103
_shelx_estimated_absorpt_t_max 0.165
_computing_bruker_data_scaling 'SADABS-2016/2 - Bruker AXS area detector scaling and absorption correction'
_geom_details
; All esds (except the esd in the dihedral angle between two l.s. planes)
 are estimated using the full covariance matrix.  The cell esds are taken
 into account individually in the estimation of esds in distances, angles
 and torsion angles; correlations between esds in cell parameters are only
 used when they are defined by crystal symmetry.  An approximate (isotropic)
 treatment of cell esds is used for estimating esds involving l.s. planes.
;

loop_
_space_group_symop_operation_xyz
'x, y, z'
'-x, -y, -z'

loop_
_atom_site_label
_atom_site_type_symbol
_atom_site_fract_x
_atom_site_fract_y
_atom_site_fract_z
_atom_site_U_iso_or_equiv
_atom_site_adp_type
_atom_site_occupancy
_atom_site_site_symmetry_order
_atom_site_calc_flag
_atom_site_refinement_flags_posn
_atom_site_refinement_flags_adp
_atom_site_refinement_flags_occupancy
_atom_site_disorder_assembly
_atom_site_disorder_group
Bi1 Bi 0.36662(2) 0.40050(2) 0.32844(2) 0.01418(8) Uani 1 1 d . . . . .
Fe1 Fe 0.62226(8) 0.14417(7) 0.33636(5) 0.01155(13) Uani 1 1 d . . . . .
C1 C 0.4142(5) 0.1966(5) 0.2608(3) 0.0131(7) Uani 1 1 d . . . . .
C2 C 0.5260(6) 0.1895(5) 0.1897(3) 0.0150(8) Uani 1 1 d . . . . .
H2 H 0.587406 0.271102 0.157872 0.018 Uiso 1 1 calc R U . . .
C3 C 0.5296(6) 0.0387(5) 0.1747(4) 0.0184(9) Uani 1 1 d . . . . .
H3 H 0.593785 0.002812 0.131448 0.022 Uiso 1 1 calc R U . . .
C4 C 0.4200(6) -0.0483(5) 0.2362(4) 0.0197(9) Uani 1 1 d . . . . .
H4 H 0.398527 -0.152340 0.241187 0.024 Uiso 1 1 calc R U . . .
C5 C 0.3479(6) 0.0489(5) 0.2892(4) 0.0171(9) Uani 1 1 d . . . . .
H5 H 0.269850 0.020298 0.335206 0.021 Uiso 1 1 calc R U . . .
C6 C 0.8778(6) 0.3047(6) 0.4001(4) 0.0207(9) Uani 1 1 d . . . . .
H6 H 0.938729 0.385402 0.367347 0.025 Uiso 1 1 calc R U . . .
C7 C 0.7723(6) 0.3146(5) 0.4726(4) 0.0169(8) Uani 1 1 d . . . . .
H7 H 0.751397 0.403548 0.497988 0.020 Uiso 1 1 calc R U . . .
C8 C 0.7025(6) 0.1688(6) 0.5013(4) 0.0202(9) Uani 1 1 d . . . . .
H8 H 0.626022 0.142889 0.548426 0.024 Uiso 1 1 calc R U . . .
C9 C 0.7680(7) 0.0680(6) 0.4466(4) 0.0237(10) Uani 1 1 d . . . . .
H9 H 0.742936 -0.036707 0.451047 0.028 Uiso 1 1 calc R U . . .
C10 C 0.8773(6) 0.1525(6) 0.3842(4) 0.0236(10) Uani 1 1 d . . . . .
H10 H 0.938844 0.114591 0.340046 0.028 Uiso 1 1 calc R U . . .
C11 C 0.5670(6) 0.5678(5) 0.2605(4) 0.0150(8) Uani 1 1 d . . . . .
C12 C 0.5250(6) 0.5924(5) 0.1555(4) 0.0182(8) Uani 1 1 d . . . . .
H12 H 0.408180 0.535004 0.108709 0.022 Uiso 1 1 calc R U . . .
C13 C 0.6527(7) 0.7007(5) 0.1179(4) 0.0207(9) Uani 1 1 d . . . . .
H13 H 0.622597 0.716663 0.045853 0.025 Uiso 1 1 calc R U . . .
C14 C 0.8237(7) 0.7850(6) 0.1859(4) 0.0244(10) Uani 1 1 d . . . . .
H14 H 0.910208 0.860175 0.161170 0.029 Uiso 1 1 calc R U . . .
C15 C 0.8676(6) 0.7588(6) 0.2904(4) 0.0244(10) Uani 1 1 d . . . . .
H15 H 0.985321 0.814075 0.336474 0.029 Uiso 1 1 calc R U . . .
C16 C 0.7396(6) 0.6521(5) 0.3276(4) 0.0209(9) Uani 1 1 d . . . . .
H16 H 0.770031 0.636219 0.399571 0.025 Uiso 1 1 calc R U . . .
C17 C 0.1316(5) 0.3545(5) 0.1879(3) 0.0122(7) Uani 1 1 d . . . . .
C18 C 0.0513(6) 0.2141(5) 0.1119(4) 0.0170(8) Uani 1 1 d . . . . .
H18 H 0.101442 0.138485 0.116705 0.020 Uiso 1 1 calc R U . . .
C19 C -0.1014(6) 0.1838(6) 0.0291(4) 0.0197(9) Uani 1 1 d . . . . .
H19 H -0.153974 0.088322 -0.022801 0.024 Uiso 1 1 calc R U . . .
C20 C -0.1767(6) 0.2922(6) 0.0223(4) 0.0185(8) Uani 1 1 d . . . . .
H20 H -0.281897 0.270973 -0.033660 0.022 Uiso 1 1 calc R U . . .
C21 C -0.0978(6) 0.4323(5) 0.0975(4) 0.0180(8) Uani 1 1 d . . . . .
H21 H -0.148469 0.507595 0.092311 0.022 Uiso 1 1 calc R U . . .
C22 C 0.0539(6) 0.4630(5) 0.1801(4) 0.0165(8) Uani 1 1 d . . . . .
H22 H 0.105676 0.558556 0.231887 0.020 Uiso 1 1 calc R U . . .

loop_
_atom_site_aniso_label
_atom_site_aniso_U_11
_atom_site_aniso_U_22
_atom_site_aniso_U_33
_atom_site_aniso_U_23
_atom_site_aniso_U_13
_atom_site_aniso_U_12
Bi1 0.01329(11) 0.01872(11) 0.00855(11) 0.00026(7) 0.00010(7) 0.00631(7)
Fe1 0.0116(3) 0.0103(3) 0.0097(3) 0.0016(2) -0.0007(2) 0.0029(2)
C1 0.0127(18) 0.0170(19) 0.0095(18) 0.0055(15) 0.0006(14) 0.0061(15)
C2 0.0171(19) 0.017(2) 0.0104(19) 0.0061(16) 0.0020(15) 0.0058(16)
C3 0.023(2) 0.018(2) 0.011(2) 0.0009(16) -0.0007(17) 0.0087(18)
C4 0.022(2) 0.0101(19) 0.018(2) 0.0017(16) -0.0054(17) 0.0015(16)
C5 0.0135(19) 0.0135(19) 0.015(2) 0.0030(16) -0.0007(16) -0.0031(15)
C6 0.0107(18) 0.022(2) 0.020(2) -0.0018(18) -0.0011(16) -0.0002(16)
C7 0.019(2) 0.016(2) 0.012(2) 0.0011(16) -0.0026(16) 0.0061(16)
C8 0.018(2) 0.025(2) 0.013(2) 0.0050(17) -0.0013(16) 0.0063(18)
C9 0.024(2) 0.021(2) 0.021(2) 0.0017(18) -0.0064(18) 0.0114(19)
C10 0.014(2) 0.029(3) 0.025(2) -0.0028(19) -0.0011(17) 0.0110(18)
C11 0.0146(19) 0.0163(19) 0.014(2) 0.0011(16) 0.0012(15) 0.0078(16)
C12 0.016(2) 0.017(2) 0.022(2) 0.0026(17) 0.0004(17) 0.0099(16)
C13 0.026(2) 0.017(2) 0.023(2) 0.0065(18) 0.0061(19) 0.0118(18)
C14 0.025(2) 0.015(2) 0.032(3) 0.0052(19) 0.009(2) 0.0052(18)
C15 0.018(2) 0.018(2) 0.027(3) 0.0002(19) 0.0001(18) 0.0003(17)
C16 0.018(2) 0.016(2) 0.021(2) 0.0000(17) -0.0054(17) 0.0037(17)
C17 0.0130(18) 0.0128(18) 0.0096(18) 0.0017(15) 0.0026(14) 0.0039(15)
C18 0.020(2) 0.017(2) 0.014(2) 0.0022(16) 0.0006(16) 0.0103(17)
C19 0.020(2) 0.019(2) 0.015(2) -0.0042(17) -0.0032(17) 0.0078(17)
C20 0.0158(19) 0.026(2) 0.015(2) 0.0063(17) 0.0005(16) 0.0101(17)
C21 0.017(2) 0.017(2) 0.021(2) 0.0040(17) 0.0023(17) 0.0093(16)
C22 0.017(2) 0.0125(19) 0.018(2) 0.0017(16) 0.0047(16) 0.0048(16)

loop_
_atom_type_symbol
_atom_type_description
_atom_type_scat_dispersion_real
_atom_type_scat_dispersion_imag
_atom_type_scat_source
C C 0.0033 0.0016 'International Tables Vol C Tables 4.2.6.8 and 6.1.1.4'
H H 0.0000 0.0000 'International Tables Vol C Tables 4.2.6.8 and 6.1.1.4'
Bi Bi -4.1077 10.2566 'International Tables Vol C Tables 4.2.6.8 and 6.1.1.4'
Fe Fe 0.3463 0.8444 'International Tables Vol C Tables 4.2.6.8 and 6.1.1.4'

loop_
_geom_angle_atom_site_label_1
_geom_angle_atom_site_label_2
_geom_angle_atom_site_label_3
_geom_angle
_geom_angle_site_symmetry_1
_geom_angle_site_symmetry_3
_geom_angle_publ_flag
C1 Bi1 C17 93.73(15) . . ?
C1 Bi1 C11 94.88(15) . . ?
C17 Bi1 C11 94.95(15) . . ?
C8 Fe1 C4 123.26(19) . . ?
C8 Fe1 C9 41.1(2) . . ?
C4 Fe1 C9 106.39(19) . . ?
C8 Fe1 C3 159.0(2) . . ?
C4 Fe1 C3 40.92(19) . . ?
C9 Fe1 C3 121.65(19) . . ?
C8 Fe1 C6 68.51(19) . . ?
C4 Fe1 C6 157.3(2) . . ?
C9 Fe1 C6 68.7(2) . . ?
C3 Fe1 C6 121.4(2) . . ?
C8 Fe1 C2 159.13(19) . . ?
C4 Fe1 C2 68.85(18) . . ?
C9 Fe1 C2 158.18(19) . . ?
C3 Fe1 C2 40.92(17) . . ?
C6 Fe1 C2 107.00(19) . . ?
C8 Fe1 C7 40.69(18) . . ?
C4 Fe1 C7 160.42(19) . . ?
C9 Fe1 C7 68.65(19) . . ?
C3 Fe1 C7 157.93(19) . . ?
C6 Fe1 C7 40.38(18) . . ?
C2 Fe1 C7 122.83(18) . . ?
C8 Fe1 C10 68.7(2) . . ?
C4 Fe1 C10 121.0(2) . . ?
C9 Fe1 C10 40.7(2) . . ?
C3 Fe1 C10 105.7(2) . . ?
C6 Fe1 C10 40.9(2) . . ?
C2 Fe1 C10 122.1(2) . . ?
C7 Fe1 C10 68.39(19) . . ?
C8 Fe1 C5 108.16(19) . . ?
C4 Fe1 C5 41.13(19) . . ?
C9 Fe1 C5 122.6(2) . . ?
C3 Fe1 C5 68.97(19) . . ?
C6 Fe1 C5 160.06(19) . . ?
C2 Fe1 C5 68.71(17) . . ?
C7 Fe1 C5 124.38(19) . . ?
C10 Fe1 C5 158.0(2) . . ?
C8 Fe1 C1 123.24(18) . . ?
C4 Fe1 C1 69.12(18) . . ?
C9 Fe1 C1 159.19(19) . . ?
C3 Fe1 C1 69.07(17) . . ?
C6 Fe1 C1 123.26(19) . . ?
C2 Fe1 C1 40.91(16) . . ?
C7 Fe1 C1 108.40(17) . . ?
C10 Fe1 C1 159.1(2) . . ?
C5 Fe1 C1 40.87(17) . . ?
C5 C1 C2 107.5(4) . . ?
C5 C1 Fe1 69.4(2) . . ?
C2 C1 Fe1 69.3(2) . . ?
C5 C1 Bi1 124.7(3) . . ?
C2 C1 Bi1 127.6(3) . . ?
Fe1 C1 Bi1 122.8(2) . . ?
C3 C2 C1 108.4(4) . . ?
C3 C2 Fe1 69.3(2) . . ?
C1 C2 Fe1 69.8(2) . . ?
C3 C2 H2 125.8 . . ?
C1 C2 H2 125.8 . . ?
Fe1 C2 H2 126.6 . . ?
C4 C3 C2 108.0(4) . . ?
C4 C3 Fe1 69.5(3) . . ?
C2 C3 Fe1 69.7(2) . . ?
C4 C3 H3 126.0 . . ?
C2 C3 H3 126.0 . . ?
Fe1 C3 H3 126.3 . . ?
C3 C4 C5 108.0(4) . . ?
C3 C4 Fe1 69.6(2) . . ?
C5 C4 Fe1 69.8(2) . . ?
C3 C4 H4 126.0 . . ?
C5 C4 H4 126.0 . . ?
Fe1 C4 H4 126.2 . . ?
C1 C5 C4 108.1(4) . . ?
C1 C5 Fe1 69.8(2) . . ?
C4 C5 Fe1 69.1(3) . . ?
C1 C5 H5 125.9 . . ?
C4 C5 H5 125.9 . . ?
Fe1 C5 H5 126.8 . . ?
C7 C6 C10 108.2(4) . . ?
C7 C6 Fe1 70.1(3) . . ?
C10 C6 Fe1 69.8(3) . . ?
C7 C6 H6 125.9 . . ?
C10 C6 H6 125.9 . . ?
Fe1 C6 H6 125.9 . . ?
C6 C7 C8 108.3(4) . . ?
C6 C7 Fe1 69.6(3) . . ?
C8 C7 Fe1 69.3(3) . . ?
C6 C7 H7 125.8 . . ?
C8 C7 H7 125.8 . . ?
Fe1 C7 H7 126.9 . . ?
C7 C8 C9 107.9(4) . . ?
C7 C8 Fe1 70.0(3) . . ?
C9 C8 Fe1 69.5(3) . . ?
C7 C8 H8 126.1 . . ?
C9 C8 H8 126.1 . . ?
Fe1 C8 H8 125.9 . . ?
C10 C9 C8 107.8(4) . . ?
C10 C9 Fe1 69.9(3) . . ?
C8 C9 Fe1 69.4(3) . . ?
C10 C9 H9 126.1 . . ?
C8 C9 H9 126.1 . . ?
Fe1 C9 H9 126.2 . . ?
C9 C10 C6 107.7(4) . . ?
C9 C10 Fe1 69.3(3) . . ?
C6 C10 Fe1 69.3(3) . . ?
C9 C10 H10 126.1 . . ?
C6 C10 H10 126.1 . . ?
Fe1 C10 H10 126.8 . . ?
C12 C11 C16 118.8(4) . . ?
C12 C11 Bi1 122.8(3) . . ?
C16 C11 Bi1 118.4(3) . . ?
C11 C12 C13 120.7(4) . . ?
C11 C12 H12 119.7 . . ?
C13 C12 H12 119.7 . . ?
C14 C13 C12 119.9(5) . . ?
C14 C13 H13 120.0 . . ?
C12 C13 H13 120.0 . . ?
C13 C14 C15 119.6(4) . . ?
C13 C14 H14 120.2 . . ?
C15 C14 H14 120.2 . . ?
C16 C15 C14 120.1(4) . . ?
C16 C15 H15 119.9 . . ?
C14 C15 H15 119.9 . . ?
C15 C16 C11 120.8(5) . . ?
C15 C16 H16 119.6 . . ?
C11 C16 H16 119.6 . . ?
C18 C17 C22 118.6(4) . . ?
C18 C17 Bi1 121.4(3) . . ?
C22 C17 Bi1 119.8(3) . . ?
C19 C18 C17 120.7(4) . . ?
C19 C18 H18 119.7 . . ?
C17 C18 H18 119.7 . . ?
C20 C19 C18 120.1(4) . . ?
C20 C19 H19 119.9 . . ?
C18 C19 H19 119.9 . . ?
C19 C20 C21 119.7(4) . . ?
C19 C20 H20 120.2 . . ?
C21 C20 H20 120.2 . . ?
C22 C21 C20 120.4(4) . . ?
C22 C21 H21 119.8 . . ?
C20 C21 H21 119.8 . . ?
C21 C22 C17 120.5(4) . . ?
C21 C22 H22 119.8 . . ?
C17 C22 H22 119.8 . . ?

loop_
_geom_bond_atom_site_label_1
_geom_bond_atom_site_label_2
_geom_bond_distance
_geom_bond_site_symmetry_2
_geom_bond_publ_flag
Bi1 C1 2.212(4) . ?
Bi1 C17 2.240(4) . ?
Bi1 C11 2.251(4) . ?
Fe1 C8 2.038(5) . ?
Fe1 C4 2.039(4) . ?
Fe1 C9 2.040(5) . ?
Fe1 C3 2.040(5) . ?
Fe1 C6 2.041(4) . ?
Fe1 C2 2.046(4) . ?
Fe1 C7 2.048(4) . ?
Fe1 C10 2.048(4) . ?
Fe1 C5 2.048(4) . ?
Fe1 C1 2.053(4) . ?
C1 C5 1.432(6) . ?
C1 C2 1.433(6) . ?
C2 C3 1.429(6) . ?
C2 H2 0.9500 . ?
C3 C4 1.426(7) . ?
C3 H3 0.9500 . ?
C4 C5 1.436(7) . ?
C4 H4 0.9500 . ?
C5 H5 0.9500 . ?
C6 C7 1.411(7) . ?
C6 C10 1.429(7) . ?
C6 H6 0.9500 . ?
C7 C8 1.420(6) . ?
C7 H7 0.9500 . ?
C8 C9 1.431(7) . ?
C8 H8 0.9500 . ?
C9 C10 1.423(8) . ?
C9 H9 0.9500 . ?
C10 H10 0.9500 . ?
C11 C12 1.388(6) . ?
C11 C16 1.394(6) . ?
C12 C13 1.399(7) . ?
C12 H12 0.9500 . ?
C13 C14 1.389(7) . ?
C13 H13 0.9500 . ?
C14 C15 1.390(8) . ?
C14 H14 0.9500 . ?
C15 C16 1.389(7) . ?
C15 H15 0.9500 . ?
C16 H16 0.9500 . ?
C17 C18 1.394(6) . ?
C17 C22 1.397(6) . ?
C18 C19 1.390(6) . ?
C18 H18 0.9500 . ?
C19 C20 1.381(6) . ?
C19 H19 0.9500 . ?
C20 C21 1.388(7) . ?
C20 H20 0.9500 . ?
C21 C22 1.383(6) . ?
C21 H21 0.9500 . ?
C22 H22 0.9500 . ?

loop_
_geom_torsion_atom_site_label_1
_geom_torsion_atom_site_label_2
_geom_torsion_atom_site_label_3
_geom_torsion_atom_site_label_4
_geom_torsion
_geom_torsion_site_symmetry_1
_geom_torsion_site_symmetry_2
_geom_torsion_site_symmetry_3
_geom_torsion_site_symmetry_4
_geom_torsion_publ_flag
C5 C1 C2 C3 -0.3(5) . . . . ?
Fe1 C1 C2 C3 58.8(3) . . . . ?
Bi1 C1 C2 C3 174.8(3) . . . . ?
C5 C1 C2 Fe1 -59.0(3) . . . . ?
Bi1 C1 C2 Fe1 116.0(3) . . . . ?
C1 C2 C3 C4 0.1(5) . . . . ?
Fe1 C2 C3 C4 59.2(3) . . . . ?
C1 C2 C3 Fe1 -59.1(3) . . . . ?
C2 C3 C4 C5 0.1(5) . . . . ?
Fe1 C3 C4 C5 59.5(3) . . . . ?
C2 C3 C4 Fe1 -59.3(3) . . . . ?
C2 C1 C5 C4 0.4(5) . . . . ?
Fe1 C1 C5 C4 -58.6(3) . . . . ?
Bi1 C1 C5 C4 -174.9(3) . . . . ?
C2 C1 C5 Fe1 59.0(3) . . . . ?
Bi1 C1 C5 Fe1 -116.3(3) . . . . ?
C3 C4 C5 C1 -0.3(5) . . . . ?
Fe1 C4 C5 C1 59.0(3) . . . . ?
C3 C4 C5 Fe1 -59.3(3) . . . . ?
C10 C6 C7 C8 -1.0(5) . . . . ?
Fe1 C6 C7 C8 58.6(3) . . . . ?
C10 C6 C7 Fe1 -59.6(3) . . . . ?
C6 C7 C8 C9 0.7(5) . . . . ?
Fe1 C7 C8 C9 59.5(3) . . . . ?
C6 C7 C8 Fe1 -58.7(3) . . . . ?
C7 C8 C9 C10 -0.2(5) . . . . ?
Fe1 C8 C9 C10 59.6(3) . . . . ?
C7 C8 C9 Fe1 -59.8(3) . . . . ?
C8 C9 C10 C6 -0.4(5) . . . . ?
Fe1 C9 C10 C6 58.8(3) . . . . ?
C8 C9 C10 Fe1 -59.3(3) . . . . ?
C7 C6 C10 C9 0.9(5) . . . . ?
Fe1 C6 C10 C9 -58.9(3) . . . . ?
C7 C6 C10 Fe1 59.7(3) . . . . ?
C16 C11 C12 C13 -0.6(6) . . . . ?
Bi1 C11 C12 C13 178.2(3) . . . . ?
C11 C12 C13 C14 0.0(7) . . . . ?
C12 C13 C14 C15 1.2(7) . . . . ?
C13 C14 C15 C16 -1.8(7) . . . . ?
C14 C15 C16 C11 1.2(7) . . . . ?
C12 C11 C16 C15 0.0(7) . . . . ?
Bi1 C11 C16 C15 -178.9(4) . . . . ?
C22 C17 C18 C19 0.9(6) . . . . ?
Bi1 C17 C18 C19 175.9(3) . . . . ?
C17 C18 C19 C20 -0.9(7) . . . . ?
C18 C19 C20 C21 0.8(7) . . . . ?
C19 C20 C21 C22 -0.9(7) . . . . ?
C20 C21 C22 C17 1.0(7) . . . . ?
C18 C17 C22 C21 -1.0(6) . . . . ?
Bi1 C17 C22 C21 -176.1(3) . . . . ?
